data_2203677
loop_
_publ_author_name
'Nicolaisen, Berit'
'Bond, Andrew D.'
'Nielsen, Mogens Br\/ondsted'

_publ_section_title
;
 Diethyl 2,5-bis(triisopropylsilylethynyl)terephthalate
;
_journal_issue 5
_journal_name_full 'Acta Crystallographica Section E'
_journal_page_first o784
_journal_page_last o785
_journal_paper_doi 10.1107/S1600536804008311
_journal_volume 60
_journal_year 2004
_chemical_formula_iupac 'C34 H54 O4 Si2'
_chemical_formula_moiety 'C34 H54 O4 Si2'
_chemical_formula_sum 'C34 H54 O4 Si2'
_chemical_formula_weight 582.95
_chemical_name_common
;
Diethyl 2,5-di(triisopropylsilylethynyl)terephthalate
;
_space_group_IT_number 2
_symmetry_cell_setting triclinic
_symmetry_space_group_name_Hall '-P 1'
_symmetry_space_group_name_H-M 'P -1'
_atom_sites_solution_hydrogens geom
_atom_sites_solution_primary direct
_atom_sites_solution_secondary difmap
_cell_angle_alpha 89.224(2)
_cell_angle_beta 77.873(2)
_cell_angle_gamma 69.3520(10)
_cell_formula_units_Z 1
_cell_length_a 7.6344(4)
_cell_length_b 7.7017(4)
_cell_length_c 16.2680(9)
_cell_measurement_reflns_used 5107
_cell_measurement_temperature 180(2)
_cell_measurement_theta_max 30.47
_cell_measurement_theta_min 2.56
_cell_volume 873.19(8)
_computing_cell_refinement 'SAINT (Bruker, 2003)'
_computing_data_collection 'APEX2 (Bruker-Nonius, 2003)'
_computing_data_reduction SAINT
_computing_molecular_graphics SHELXTL
_computing_publication_material SHELXTL
_computing_structure_refinement SHELXTL
_computing_structure_solution 'SHELXTL (Sheldrick, 2000)'
_diffrn_ambient_temperature 180(2)
_diffrn_measured_fraction_theta_full 0.964
_diffrn_measured_fraction_theta_max 0.964
_diffrn_measurement_device_type 'Bruker-Nonius X8APEX-II CCD'
_diffrn_measurement_method 'thin-slice \w and \f'
_diffrn_radiation_monochromator graphite
_diffrn_radiation_source 'fine-focus sealed tube'
_diffrn_radiation_type MoK\a
_diffrn_radiation_wavelength 0.71073
_diffrn_reflns_av_R_equivalents 0.0249
_diffrn_reflns_av_sigmaI/netI 0.0310
_diffrn_reflns_limit_h_max 10
_diffrn_reflns_limit_h_min -10
_diffrn_reflns_limit_k_max 10
_diffrn_reflns_limit_k_min -10
_diffrn_reflns_limit_l_max 23
_diffrn_reflns_limit_l_min -20
_diffrn_reflns_number 11772
_diffrn_reflns_theta_full 30.52
_diffrn_reflns_theta_max 30.52
_diffrn_reflns_theta_min 3.67
_diffrn_standards_number 0
_exptl_absorpt_coefficient_mu 0.135
_exptl_absorpt_correction_T_max 0.974
_exptl_absorpt_correction_T_min 0.800
_exptl_absorpt_correction_type multi-scan
_exptl_absorpt_process_details '(SADABS; Sheldrick, 2003)'
_exptl_crystal_colour colourless
_exptl_crystal_density_diffrn 1.109
_exptl_crystal_density_method 'not measured'
_exptl_crystal_description block
_exptl_crystal_F_000 318
_exptl_crystal_size_max 0.35
_exptl_crystal_size_mid 0.20
_exptl_crystal_size_min 0.20
_refine_diff_density_max 0.471
_refine_diff_density_min -0.232
_refine_ls_extinction_method none
_refine_ls_goodness_of_fit_ref 1.067
_refine_ls_hydrogen_treatment constr
_refine_ls_matrix_type full
_refine_ls_number_parameters 188
_refine_ls_number_reflns 5139
_refine_ls_number_restraints 0
_refine_ls_restrained_S_all 1.067
_refine_ls_R_factor_all 0.0584
_refine_ls_R_factor_gt 0.0448
_refine_ls_shift/su_max 0.000
_refine_ls_shift/su_mean 0.000
_refine_ls_structure_factor_coef Fsqd
_refine_ls_weighting_details 'calc w = 1/[\s^2^(Fo^2^)+(0.0768P)^2^+0.1418P] where P = (Fo^2^+2Fc^2^)/3'
_refine_ls_weighting_scheme calc
_refine_ls_wR_factor_gt 0.1226
_refine_ls_wR_factor_ref 0.1336
_reflns_number_gt 4112
_reflns_number_total 5139
_reflns_threshold_expression I>2\s(I)
_cod_data_source_file wn6238.cif
_cod_data_source_block I
_cod_database_code 2203677
_cod_database_fobs_code 2203677

loop_
_symmetry_equiv_pos_as_xyz
'x, y, z'
'-x, -y, -z'

loop_
_atom_site_label
_atom_site_fract_x
_atom_site_fract_y
_atom_site_fract_z
_atom_site_U_iso_or_equiv
_atom_site_adp_type
_atom_site_calc_flag
_atom_site_refinement_flags
_atom_site_occupancy
_atom_site_type_symbol
Si1 0.41183(5) 0.18893(4) 0.189995(19) 0.02261(10) Uani d . 1 Si
O1 0.14591(15) 0.30307(16) 0.45474(6) 0.0412(3) Uani d . 1 O
O2 0.16140(14) 0.28523(14) 0.59113(6) 0.0326(2) Uani d . 1 O
C1 0.61044(17) 0.51253(16) 0.42267(7) 0.0240(2) Uani d . 1 C
H1A 0.6865 0.5209 0.3695 0.029 Uiso calc R 1 H
C2 0.47212(16) 0.43055(15) 0.42588(7) 0.0228(2) Uani d . 1 C
C3 0.36053(16) 0.41789(16) 0.50487(7) 0.0231(2) Uani d . 1 C
C4 0.45522(17) 0.35858(17) 0.34825(7) 0.0259(2) Uani d . 1 C
C5 0.44979(18) 0.29643(18) 0.28180(8) 0.0281(2) Uani d . 1 C
C6 0.21163(18) 0.33005(17) 0.51204(8) 0.0273(2) Uani d . 1 C
C7 0.0199(2) 0.1955(2) 0.60608(10) 0.0363(3) Uani d . 1 C
H7A -0.0699 0.2425 0.5681 0.044 Uiso calc R 1 H
H7B -0.0550 0.2262 0.6649 0.044 Uiso calc R 1 H
C8 0.1159(2) -0.0108(2) 0.59090(11) 0.0450(4) Uani d . 1 C
H8A 0.0185 -0.0688 0.6006 0.068 Uiso calc R 1 H
H8B 0.2022 -0.0576 0.6296 0.068 Uiso calc R 1 H
H8C 0.1898 -0.0411 0.5326 0.068 Uiso calc R 1 H
C9 0.3477(2) -0.01934(18) 0.22620(8) 0.0306(3) Uani d . 1 C
H9A 0.2065 0.0291 0.2507 0.037 Uiso calc R 1 H
C10 0.3812(3) -0.1587(2) 0.15352(12) 0.0569(5) Uani d . 1 C
H10A 0.3326 -0.2566 0.1746 0.085 Uiso calc R 1 H
H10B 0.5189 -0.2143 0.1287 0.085 Uiso calc R 1 H
H10C 0.3136 -0.0948 0.1105 0.085 Uiso calc R 1 H
C11 0.4434(3) -0.1173(2) 0.29626(11) 0.0479(4) Uani d . 1 C
H11A 0.4017 -0.2220 0.3124 0.072 Uiso calc R 1 H
H11B 0.4068 -0.0293 0.3453 0.072 Uiso calc R 1 H
H11C 0.5831 -0.1634 0.2760 0.072 Uiso calc R 1 H
C12 0.63708(19) 0.12611(19) 0.10472(8) 0.0314(3) Uani d . 1 C
H12A 0.6166 0.0626 0.0563 0.038 Uiso calc R 1 H
C13 0.8137(2) -0.0087(2) 0.13227(12) 0.0511(4) Uani d . 1 C
H13A 0.9269 -0.0341 0.0862 0.077 Uiso calc R 1 H
H13B 0.7935 -0.1253 0.1466 0.077 Uiso calc R 1 H
H13C 0.8335 0.0470 0.1817 0.077 Uiso calc R 1 H
C14 0.6750(2) 0.3007(2) 0.07280(10) 0.0420(3) Uani d . 1 C
H14A 0.7911 0.2645 0.0277 0.063 Uiso calc R 1 H
H14B 0.6927 0.3680 0.1193 0.063 Uiso calc R 1 H
H14C 0.5656 0.3813 0.0511 0.063 Uiso calc R 1 H
C15 0.20638(19) 0.37090(18) 0.15525(8) 0.0306(3) Uani d . 1 C
H15A 0.2394 0.4857 0.1481 0.037 Uiso calc R 1 H
C16 0.0195(2) 0.4219(2) 0.22278(11) 0.0457(4) Uani d . 1 C
H16A -0.0776 0.5319 0.2073 0.069 Uiso calc R 1 H
H16B 0.0433 0.4488 0.2773 0.069 Uiso calc R 1 H
H16C -0.0264 0.3176 0.2269 0.069 Uiso calc R 1 H
C17 0.1760(2) 0.3190(3) 0.07017(10) 0.0461(4) Uani d . 1 C
H17A 0.0729 0.4224 0.0541 0.069 Uiso calc R 1 H
H17B 0.1409 0.2080 0.0747 0.069 Uiso calc R 1 H
H17C 0.2948 0.2935 0.0273 0.069 Uiso calc R 1 H

loop_
_atom_site_aniso_label
_atom_site_aniso_U_11
_atom_site_aniso_U_22
_atom_site_aniso_U_33
_atom_site_aniso_U_12
_atom_site_aniso_U_13
_atom_site_aniso_U_23
Si1 0.02688(18) 0.02416(17) 0.01975(16) -0.01151(13) -0.00704(12) -0.00194(11)
O1 0.0418(6) 0.0608(7) 0.0342(5) -0.0322(5) -0.0115(4) -0.0031(5)
O2 0.0353(5) 0.0383(5) 0.0310(5) -0.0223(4) -0.0060(4) 0.0013(4)
C1 0.0269(5) 0.0254(5) 0.0217(5) -0.0108(4) -0.0068(4) -0.0011(4)
C2 0.0254(5) 0.0221(5) 0.0226(5) -0.0082(4) -0.0092(4) -0.0015(4)
C3 0.0237(5) 0.0226(5) 0.0251(5) -0.0092(4) -0.0077(4) -0.0013(4)
C4 0.0281(6) 0.0273(6) 0.0248(5) -0.0118(5) -0.0077(4) -0.0009(4)
C5 0.0309(6) 0.0310(6) 0.0257(6) -0.0142(5) -0.0079(5) -0.0011(4)
C6 0.0270(6) 0.0275(6) 0.0289(6) -0.0114(5) -0.0060(4) -0.0040(4)
C7 0.0325(7) 0.0397(7) 0.0411(7) -0.0211(6) -0.0030(5) 0.0002(6)
C8 0.0481(9) 0.0378(8) 0.0568(10) -0.0231(7) -0.0144(7) 0.0067(7)
C9 0.0348(6) 0.0275(6) 0.0327(6) -0.0146(5) -0.0080(5) 0.0029(5)
C10 0.0914(14) 0.0417(9) 0.0526(10) -0.0418(10) -0.0154(9) -0.0038(7)
C11 0.0583(10) 0.0433(8) 0.0511(9) -0.0235(7) -0.0229(8) 0.0208(7)
C12 0.0332(6) 0.0348(6) 0.0272(6) -0.0153(5) -0.0029(5) -0.0036(5)
C13 0.0317(8) 0.0479(9) 0.0614(11) -0.0056(6) 0.0005(7) 0.0012(8)
C14 0.0400(8) 0.0498(9) 0.0415(8) -0.0247(7) -0.0051(6) 0.0059(6)
C15 0.0338(6) 0.0278(6) 0.0345(6) -0.0128(5) -0.0134(5) 0.0029(5)
C16 0.0341(7) 0.0426(8) 0.0507(9) -0.0023(6) -0.0083(6) -0.0068(7)
C17 0.0442(9) 0.0651(10) 0.0357(8) -0.0210(8) -0.0210(6) 0.0085(7)

loop_
_atom_type_symbol
_atom_type_description
_atom_type_scat_dispersion_real
_atom_type_scat_dispersion_imag
_atom_type_scat_source
C C 0.0033 0.0016 'International Tables Vol C Tables 4.2.6.8 and 6.1.1.4'
H H 0.0000 0.0000 'International Tables Vol C Tables 4.2.6.8 and 6.1.1.4'
O O 0.0106 0.0060 'International Tables Vol C Tables 4.2.6.8 and 6.1.1.4'
Si Si 0.0817 0.0704 'International Tables Vol C Tables 4.2.6.8 and 6.1.1.4'

loop_
_geom_angle_atom_site_label_1
_geom_angle_atom_site_label_2
_geom_angle_atom_site_label_3
_geom_angle_site_symmetry_1
_geom_angle
_geom_angle_publ_flag
C5 Si1 C15 . 106.05(6) no
C5 Si1 C12 . 108.37(6) no
C15 Si1 C12 . 110.54(6) no
C5 Si1 C9 . 107.43(6) no
C15 Si1 C9 . 111.11(6) no
C12 Si1 C9 . 113.02(6) no
C6 O2 C7 . 116.39(10) no
C3 C1 C2 2_666 121.85(10) no
C3 C1 H1A 2_666 119.1 no
C2 C1 H1A . 119.1 no
C1 C2 C3 . 118.75(10) no
C1 C2 C4 . 118.05(10) no
C3 C2 C4 . 123.18(11) no
C1 C3 C2 2_666 119.41(10) no
C1 C3 C6 2_666 119.60(10) no
C2 C3 C6 . 120.99(10) no
C5 C4 C2 . 177.03(13) no
C4 C5 Si1 . 170.87(11) no
O1 C6 O2 . 124.30(12) no
O1 C6 C3 . 124.69(12) no
O2 C6 C3 . 111.01(10) no
O2 C7 C8 . 110.58(12) no
O2 C7 H7A . 109.5 no
C8 C7 H7A . 109.5 no
O2 C7 H7B . 109.5 no
C8 C7 H7B . 109.5 no
H7A C7 H7B . 108.1 no
C7 C8 H8A . 109.5 no
C7 C8 H8B . 109.5 no
H8A C8 H8B . 109.5 no
C7 C8 H8C . 109.5 no
H8A C8 H8C . 109.5 no
H8B C8 H8C . 109.5 no
C10 C9 C11 . 110.56(13) no
C10 C9 Si1 . 112.68(10) no
C11 C9 Si1 . 114.18(10) no
C10 C9 H9A . 106.3 no
C11 C9 H9A . 106.3 no
Si1 C9 H9A . 106.3 no
C9 C10 H10A . 109.5 no
C9 C10 H10B . 109.5 no
H10A C10 H10B . 109.5 no
C9 C10 H10C . 109.5 no
H10A C10 H10C . 109.5 no
H10B C10 H10C . 109.5 no
C9 C11 H11A . 109.5 no
C9 C11 H11B . 109.5 no
H11A C11 H11B . 109.5 no
C9 C11 H11C . 109.5 no
H11A C11 H11C . 109.5 no
H11B C11 H11C . 109.5 no
C13 C12 C14 . 110.13(12) no
C13 C12 Si1 . 112.94(10) no
C14 C12 Si1 . 111.10(10) no
C13 C12 H12A . 107.5 no
C14 C12 H12A . 107.5 no
Si1 C12 H12A . 107.5 no
C12 C13 H13A . 109.5 no
C12 C13 H13B . 109.5 no
H13A C13 H13B . 109.5 no
C12 C13 H13C . 109.5 no
H13A C13 H13C . 109.5 no
H13B C13 H13C . 109.5 no
C12 C14 H14A . 109.5 no
C12 C14 H14B . 109.5 no
H14A C14 H14B . 109.5 no
C12 C14 H14C . 109.5 no
H14A C14 H14C . 109.5 no
H14B C14 H14C . 109.5 no
C17 C15 C16 . 110.69(12) no
C17 C15 Si1 . 113.58(10) no
C16 C15 Si1 . 111.74(10) no
C17 C15 H15A . 106.8 no
C16 C15 H15A . 106.8 no
Si1 C15 H15A . 106.8 no
C15 C16 H16A . 109.5 no
C15 C16 H16B . 109.5 no
H16A C16 H16B . 109.5 no
C15 C16 H16C . 109.5 no
H16A C16 H16C . 109.5 no
H16B C16 H16C . 109.5 no
C15 C17 H17A . 109.5 no
C15 C17 H17B . 109.5 no
H17A C17 H17B . 109.5 no
C15 C17 H17C . 109.5 no
H17A C17 H17C . 109.5 no
H17B C17 H17C . 109.5 no

loop_
_geom_bond_atom_site_label_1
_geom_bond_atom_site_label_2
_geom_bond_site_symmetry_2
_geom_bond_distance
_geom_bond_publ_flag
Si1 C5 . 1.8396(13) no
Si1 C15 . 1.8827(13) no
Si1 C12 . 1.8828(13) no
Si1 C9 . 1.8886(13) no
O1 C6 . 1.1997(15) no
O2 C6 . 1.3399(15) no
O2 C7 . 1.4545(15) no
C1 C3 2_666 1.3915(15) no
C1 C2 . 1.4010(16) no
C1 H1A . 0.950 no
C2 C3 . 1.4078(16) no
C2 C4 . 1.4341(16) no
C3 C1 2_666 1.3915(15) no
C3 C6 . 1.4994(16) no
C4 C5 . 1.2026(17) no
C7 C8 . 1.495(2) no
C7 H7A . 0.990 no
C7 H7B . 0.990 no
C8 H8A . 0.980 no
C8 H8B . 0.980 no
C8 H8C . 0.980 no
C9 C10 . 1.526(2) no
C9 C11 . 1.530(2) no
C9 H9A . 1.000 no
C10 H10A . 0.980 no
C10 H10B . 0.980 no
C10 H10C . 0.980 no
C11 H11A . 0.980 no
C11 H11B . 0.980 no
C11 H11C . 0.980 no
C12 C13 . 1.533(2) no
C12 C14 . 1.5347(19) no
C12 H12A . 1.000 no
C13 H13A . 0.980 no
C13 H13B . 0.980 no
C13 H13C . 0.980 no
C14 H14A . 0.980 no
C14 H14B . 0.980 no
C14 H14C . 0.980 no
C15 C17 . 1.531(2) no
C15 C16 . 1.534(2) no
C15 H15A . 1.000 no
C16 H16A . 0.980 no
C16 H16B . 0.980 no
C16 H16C . 0.980 no
C17 H17A . 0.980 no
C17 H17B . 0.980 no
C17 H17C . 0.980 no

loop_
_geom_torsion_atom_site_label_1
_geom_torsion_atom_site_label_2
_geom_torsion_atom_site_label_3
_geom_torsion_atom_site_label_4
_geom_torsion_site_symmetry_1
_geom_torsion_site_symmetry_4
_geom_torsion
_geom_torsion_publ_flag
C3 C1 C2 C3 2_666 . -0.31(19) no
C3 C1 C2 C4 2_666 . -178.53(11) no
C1 C2 C3 C1 . 2_666 0.30(19) no
C4 C2 C3 C1 . 2_666 178.43(11) no
C1 C2 C3 C6 . . -179.48(10) no
C4 C2 C3 C6 . . -1.35(18) no
C7 O2 C6 O1 . . 1.05(19) no
C7 O2 C6 C3 . . -178.90(10) no
C1 C3 C6 O1 2_666 . 162.92(13) no
C2 C3 C6 O1 . . -17.3(2) no
C1 C3 C6 O2 2_666 . -17.14(16) no
C2 C3 C6 O2 . . 162.64(11) no
C6 O2 C7 C8 . . 88.42(15) no
C5 Si1 C9 C10 . . -159.67(12) no
C15 Si1 C9 C10 . . 84.75(13) no
C12 Si1 C9 C10 . . -40.18(14) no
C5 Si1 C9 C11 . . -32.46(13) no
C15 Si1 C9 C11 . . -148.04(11) no
C12 Si1 C9 C11 . . 87.03(12) no
C5 Si1 C12 C13 . . 59.03(12) no
C15 Si1 C12 C13 . . 174.85(10) no
C9 Si1 C12 C13 . . -59.92(12) no
C5 Si1 C12 C14 . . -65.28(11) no
C15 Si1 C12 C14 . . 50.53(11) no
C9 Si1 C12 C14 . . 175.77(9) no
C5 Si1 C15 C17 . . 169.91(10) no
C12 Si1 C15 C17 . . 52.66(12) no
C9 Si1 C15 C17 . . -73.65(12) no
C5 Si1 C15 C16 . . -64.00(11) no
C12 Si1 C15 C16 . . 178.75(10) no
C9 Si1 C15 C16 . . 52.43(11) no
